data_2236348
loop_
_publ_author_name
'Shirvan, Sadif A.'
'Haydari Dezfuli, Sara'
'Golabi, Elyas'

_publ_section_title
;
 Trichlorido(dimethyl
 sulfoxide-\k<i>O</i>)(di-2-pyridylamine-\k^2^<i>N</i>,<i>N</i>')indium(III)
;
_journal_coeditor_code HY2584
_journal_issue 10
_journal_name_full 'Acta Crystallographica Section E'
_journal_page_first m1256
_journal_paper_doi 10.1107/S1600536812038147
_journal_volume 68
_journal_year 2012
_chemical_formula_iupac '[In Cl3 (C10 H9 N3) (C2 H6 O S)]'
_chemical_formula_moiety 'C12 H15 Cl3 In1 N3 O1 S1'
_chemical_formula_sum 'C12 H15 Cl3 In N3 O S'
_chemical_formula_weight 470.51
_chemical_name_systematic
;
Trichlorido(dimethyl
sulfoxide-\k<i>O</i>)(di-2-pyridylamine-\k^2^<i>N</i>,<i>N</i>')indium(III)
;
_space_group_IT_number 15
_symmetry_cell_setting monoclinic
_symmetry_space_group_name_Hall '-C 2yc'
_symmetry_space_group_name_H-M 'C 1 2/c 1'
_atom_sites_solution_hydrogens geom
_atom_sites_solution_primary direct
_atom_sites_solution_secondary difmap
_audit_creation_method SHELXL-97
_cell_angle_alpha 90.00
_cell_angle_beta 104.891(6)
_cell_angle_gamma 90.00
_cell_formula_units_Z 8
_cell_length_a 29.283(2)
_cell_length_b 7.7642(7)
_cell_length_c 15.9459(12)
_cell_measurement_reflns_used 14020
_cell_measurement_temperature 298(2)
_cell_measurement_theta_max 26.00
_cell_measurement_theta_min 2.64
_cell_volume 3503.7(5)
_computing_cell_refinement 'SAINT (Bruker, 2007)'
_computing_data_collection 'APEX2 (Bruker, 2007)'
_computing_data_reduction 'SAINT (Bruker, 2007)'
_computing_molecular_graphics 'ORTEP-3 (Farrugia, 1997)'
_computing_publication_material 'SHELXTL (Sheldrick, 2008)'
_computing_structure_refinement 'SHELXL97 (Sheldrick, 2008)'
_computing_structure_solution 'SHELXS97 (Sheldrick, 2008)'
_diffrn_ambient_temperature 298(2)
_diffrn_measured_fraction_theta_full 0.999
_diffrn_measured_fraction_theta_max 0.999
_diffrn_measurement_device_type 'Bruker APEXII CCD'
_diffrn_measurement_method '\f and \w scans'
_diffrn_radiation_monochromator graphite
_diffrn_radiation_source 'fine-focus sealed tube'
_diffrn_radiation_type MoK\a
_diffrn_radiation_wavelength 0.71073
_diffrn_reflns_av_R_equivalents 0.0752
_diffrn_reflns_av_sigmaI/netI 0.0588
_diffrn_reflns_limit_h_max 36
_diffrn_reflns_limit_h_min -29
_diffrn_reflns_limit_k_max 9
_diffrn_reflns_limit_k_min -9
_diffrn_reflns_limit_l_max 19
_diffrn_reflns_limit_l_min -19
_diffrn_reflns_number 14020
_diffrn_reflns_theta_full 26.00
_diffrn_reflns_theta_max 26.00
_diffrn_reflns_theta_min 2.64
_exptl_absorpt_coefficient_mu 1.926
_exptl_absorpt_correction_T_max 0.7958
_exptl_absorpt_correction_T_min 0.7021
_exptl_absorpt_correction_type multi-scan
_exptl_absorpt_process_details '(SADABS; Bruker, 2001)'
_exptl_crystal_colour Colorless
_exptl_crystal_density_diffrn 1.784
_exptl_crystal_density_method 'not measured'
_exptl_crystal_description Block
_exptl_crystal_F_000 1856
_exptl_crystal_size_max 0.20
_exptl_crystal_size_mid 0.18
_exptl_crystal_size_min 0.15
_refine_diff_density_max 0.721
_refine_diff_density_min -0.609
_refine_ls_extinction_method none
_refine_ls_goodness_of_fit_ref 0.987
_refine_ls_hydrogen_treatment constr
_refine_ls_matrix_type full
_refine_ls_number_parameters 192
_refine_ls_number_reflns 3448
_refine_ls_number_restraints 0
_refine_ls_restrained_S_all 0.987
_refine_ls_R_factor_all 0.0737
_refine_ls_R_factor_gt 0.0422
_refine_ls_shift/su_max 0.007
_refine_ls_shift/su_mean 0.001
_refine_ls_structure_factor_coef Fsqd
_refine_ls_weighting_details 'calc w=1/[\s^2^(Fo^2^)+(0.0384P)^2^] where P=(Fo^2^+2Fc^2^)/3'
_refine_ls_weighting_scheme calc
_refine_ls_wR_factor_gt 0.0737
_refine_ls_wR_factor_ref 0.0804
_reflns_number_gt 2503
_reflns_number_total 3448
_reflns_threshold_expression I>2\s(I)
_cod_data_source_file hy2584.cif
_cod_data_source_block I
_cod_original_sg_symbol_H-M 'C 2/c'
_cod_original_formula_sum 'C12 H15 Cl3 In1 N3 O1 S1'
_cod_database_code 2236348
_cod_database_fobs_code 2236348

loop_
_symmetry_equiv_pos_site_id
_symmetry_equiv_pos_as_xyz
1 x,y,z
2 -x,y,1/2-z
3 -x,-y,-z
4 x,-y,1/2+z
5 1/2+x,1/2+y,z
6 1/2-x,1/2+y,1/2-z
7 1/2-x,1/2-y,-z
8 1/2+x,1/2-y,1/2+z

loop_
_atom_site_type_symbol
_atom_site_label
_atom_site_fract_x
_atom_site_fract_y
_atom_site_fract_z
_atom_site_U_iso_or_equiv
_atom_site_adp_type
_atom_site_calc_flag
_atom_site_refinement_flags
_atom_site_occupancy
_atom_site_symmetry_multiplicity
C C1 0.1269(2) 0.2012(6) 0.2648(3) 0.0416(13) Uani d . 1 1
H H1 0.1292 0.3198 0.2730 0.050 Uiso calc R 1 1
C C2 0.1331(2) 0.0973(7) 0.3361(4) 0.0444(13) Uani d . 1 1
H H2 0.1397 0.1439 0.3916 0.053 Uiso calc R 1 1
C C3 0.12911(19) -0.0815(7) 0.3234(4) 0.0422(13) Uani d . 1 1
H H3 0.1334 -0.1557 0.3705 0.051 Uiso calc R 1 1
C C4 0.11901(18) -0.1440(6) 0.2417(3) 0.0363(12) Uani d . 1 1
H H4 0.1167 -0.2623 0.2325 0.044 Uiso calc R 1 1
C C5 0.11200(16) -0.0330(6) 0.1712(3) 0.0301(10) Uani d . 1 1
C C6 0.07132(16) -0.0304(5) 0.0123(3) 0.0276(10) Uani d . 1 1
C C7 0.04239(18) -0.1417(6) -0.0476(3) 0.0367(12) Uani d . 1 1
H H7 0.0439 -0.2600 -0.0381 0.044 Uiso calc R 1 1
C C8 0.01195(19) -0.0754(7) -0.1202(3) 0.0433(13) Uani d . 1 1
H H8 -0.0075 -0.1478 -0.1605 0.052 Uiso calc R 1 1
C C9 0.01051(18) 0.1023(7) -0.1329(3) 0.0415(13) Uani d . 1 1
H H9 -0.0105 0.1510 -0.1810 0.050 Uiso calc R 1 1
C C10 0.04049(17) 0.2029(6) -0.0735(3) 0.0355(12) Uani d . 1 1
H H10 0.0393 0.3215 -0.0819 0.043 Uiso calc R 1 1
C C11 0.2689(2) 0.1898(9) 0.1207(5) 0.0667(19) Uani d . 1 1
H H11A 0.2654 0.3090 0.1337 0.080 Uiso calc R 1 1
H H11B 0.2735 0.1797 0.0635 0.080 Uiso calc R 1 1
H H11C 0.2957 0.1425 0.1622 0.080 Uiso calc R 1 1
C C12 0.2306(3) -0.1246(8) 0.0852(6) 0.090(3) Uani d . 1 1
H H12A 0.2358 -0.1087 0.0286 0.108 Uiso calc R 1 1
H H12B 0.2047 -0.2024 0.0812 0.108 Uiso calc R 1 1
H H12C 0.2586 -0.1717 0.1236 0.108 Uiso calc R 1 1
N N1 0.11766(14) 0.1385(4) 0.1824(3) 0.0320(9) Uani d . 1 1
N N2 0.09923(15) -0.1004(5) 0.0877(3) 0.0341(10) Uani d . 1 1
H H2B 0.1104 -0.2010 0.0822 0.041 Uiso calc R 1 1
N N3 0.07196(13) 0.1395(4) -0.0027(2) 0.0289(9) Uani d . 1 1
O O1 0.17759(11) 0.1461(4) 0.0516(2) 0.0371(8) Uani d . 1 1
In In1 0.124091(13) 0.32946(4) 0.07746(2) 0.02991(11) Uani d . 1 1
Cl Cl1 0.12945(6) 0.49624(17) -0.04921(10) 0.0507(4) Uani d . 1 1
Cl Cl2 0.18785(6) 0.48512(18) 0.17913(10) 0.0562(4) Uani d . 1 1
Cl Cl3 0.05889(5) 0.49583(15) 0.10961(9) 0.0437(3) Uani d . 1 1
S S1 0.21736(5) 0.07577(18) 0.12573(10) 0.0435(3) Uani d . 1 1

loop_
_atom_site_aniso_label
_atom_site_aniso_U_11
_atom_site_aniso_U_22
_atom_site_aniso_U_33
_atom_site_aniso_U_12
_atom_site_aniso_U_13
_atom_site_aniso_U_23
C1 0.051(3) 0.035(3) 0.038(3) 0.005(2) 0.010(3) -0.001(2)
C2 0.054(4) 0.045(3) 0.033(3) 0.005(3) 0.010(3) -0.006(2)
C3 0.043(3) 0.047(3) 0.039(3) 0.009(2) 0.013(3) 0.013(2)
C4 0.045(3) 0.021(2) 0.044(3) 0.005(2) 0.012(2) 0.004(2)
C5 0.024(2) 0.030(2) 0.035(3) 0.0034(19) 0.007(2) -0.001(2)
C6 0.029(3) 0.023(2) 0.031(3) -0.0002(18) 0.008(2) 0.0012(18)
C7 0.042(3) 0.026(2) 0.042(3) -0.006(2) 0.011(2) -0.006(2)
C8 0.040(3) 0.054(3) 0.034(3) -0.011(3) 0.006(3) -0.013(2)
C9 0.030(3) 0.058(3) 0.034(3) 0.002(2) 0.003(2) 0.003(2)
C10 0.037(3) 0.032(3) 0.038(3) 0.005(2) 0.011(2) 0.004(2)
C11 0.040(3) 0.089(5) 0.066(4) -0.002(3) 0.005(3) 0.027(4)
C12 0.077(5) 0.051(4) 0.134(8) 0.032(4) 0.014(5) 0.002(4)
N1 0.041(2) 0.0216(19) 0.032(2) 0.0007(16) 0.0073(19) 0.0021(15)
N2 0.048(3) 0.0181(16) 0.033(2) 0.0054(17) 0.004(2) -0.0015(16)
N3 0.030(2) 0.0252(19) 0.029(2) 0.0008(15) 0.0041(18) 0.0008(15)
O1 0.0319(18) 0.0387(18) 0.0377(19) 0.0067(15) 0.0035(15) -0.0017(15)
In1 0.03548(19) 0.01872(14) 0.03429(18) -0.00068(16) 0.00671(13) -0.00053(15)
Cl1 0.0634(9) 0.0369(6) 0.0565(9) 0.0011(6) 0.0239(8) 0.0158(6)
Cl2 0.0556(9) 0.0504(8) 0.0572(9) -0.0182(7) 0.0048(8) -0.0175(7)
Cl3 0.0470(8) 0.0267(6) 0.0591(8) 0.0062(5) 0.0170(7) -0.0020(5)
S1 0.0354(7) 0.0489(8) 0.0454(8) 0.0085(6) 0.0092(6) 0.0139(6)

loop_
_atom_type_symbol
_atom_type_description
_atom_type_scat_dispersion_real
_atom_type_scat_dispersion_imag
_atom_type_scat_source
C C 0.0033 0.0016 'International Tables Vol C Tables 4.2.6.8 and 6.1.1.4'
H H 0.0000 0.0000 'International Tables Vol C Tables 4.2.6.8 and 6.1.1.4'
N N 0.0061 0.0033 'International Tables Vol C Tables 4.2.6.8 and 6.1.1.4'
O O 0.0106 0.0060 'International Tables Vol C Tables 4.2.6.8 and 6.1.1.4'
In In -0.7276 1.3100 'International Tables Vol C Tables 4.2.6.8 and 6.1.1.4'
Cl Cl 0.1484 0.1585 'International Tables Vol C Tables 4.2.6.8 and 6.1.1.4'
S S 0.1246 0.1234 'International Tables Vol C Tables 4.2.6.8 and 6.1.1.4'

loop_
_geom_angle_atom_site_label_1
_geom_angle_atom_site_label_2
_geom_angle_atom_site_label_3
_geom_angle
N1 C1 C2 122.8(5)
N1 C1 H1 118.6
C2 C1 H1 118.6
C1 C2 C3 118.4(5)
C1 C2 H2 120.8
C3 C2 H2 120.8
C4 C3 C2 119.0(5)
C4 C3 H3 120.5
C2 C3 H3 120.5
C3 C4 C5 120.5(4)
C3 C4 H4 119.7
C5 C4 H4 119.7
N1 C5 C4 121.2(4)
N1 C5 N2 119.5(4)
C4 C5 N2 119.3(4)
N3 C6 N2 120.7(4)
N3 C6 C7 121.2(4)
N2 C6 C7 118.0(4)
C8 C7 C6 119.6(4)
C8 C7 H7 120.2
C6 C7 H7 120.2
C7 C8 C9 119.0(5)
C7 C8 H8 120.5
C9 C8 H8 120.5
C10 C9 C8 118.5(5)
C10 C9 H9 120.8
C8 C9 H9 120.8
N3 C10 C9 123.4(4)
N3 C10 H10 118.3
C9 C10 H10 118.3
S1 C11 H11A 109.5
S1 C11 H11B 109.5
H11A C11 H11B 109.5
S1 C11 H11C 109.5
H11A C11 H11C 109.5
H11B C11 H11C 109.5
S1 C12 H12A 109.5
S1 C12 H12B 109.5
H12A C12 H12B 109.5
S1 C12 H12C 109.5
H12A C12 H12C 109.5
H12B C12 H12C 109.5
C5 N1 C1 117.9(4)
C5 N1 In1 125.2(3)
C1 N1 In1 116.2(3)
C6 N2 C5 129.8(4)
C6 N2 H2B 115.1
C5 N2 H2B 115.1
C6 N3 C10 118.0(4)
C6 N3 In1 125.2(3)
C10 N3 In1 116.7(3)
S1 O1 In1 121.04(19)
O1 In1 N3 83.32(13)
O1 In1 N1 85.12(13)
N3 In1 N1 79.63(13)
O1 In1 Cl1 89.31(9)
N3 In1 Cl1 93.18(10)
N1 In1 Cl1 171.37(10)
O1 In1 Cl2 89.15(9)
N3 In1 Cl2 168.87(10)
N1 In1 Cl2 91.60(10)
Cl1 In1 Cl2 94.92(5)
O1 In1 Cl3 171.97(9)
N3 In1 Cl3 90.74(10)
N1 In1 Cl3 88.50(10)
Cl1 In1 Cl3 96.44(5)
Cl2 In1 Cl3 95.91(5)
O1 S1 C12 103.1(3)
O1 S1 C11 106.0(3)
C12 S1 C11 98.9(4)

loop_
_geom_bond_atom_site_label_1
_geom_bond_atom_site_label_2
_geom_bond_distance
C1 N1 1.362(7)
C1 C2 1.368(8)
C1 H1 0.9300
C2 C3 1.403(7)
C2 H2 0.9300
C3 C4 1.350(7)
C3 H3 0.9300
C4 C5 1.389(7)
C4 H4 0.9300
C5 N1 1.347(5)
C5 N2 1.390(6)
C6 N3 1.342(5)
C6 N2 1.380(6)
C6 C7 1.401(6)
C7 C8 1.367(7)
C7 H7 0.9300
C8 C9 1.394(8)
C8 H8 0.9300
C9 C10 1.361(7)
C9 H9 0.9300
C10 N3 1.353(6)
C10 H10 0.9300
C11 S1 1.768(6)
C11 H11A 0.9600
C11 H11B 0.9600
C11 H11C 0.9600
C12 S1 1.766(7)
C12 H12A 0.9600
C12 H12B 0.9600
C12 H12C 0.9600
N1 In1 2.279(4)
N2 H2B 0.8600
N3 In1 2.267(4)
O1 S1 1.531(3)
O1 In1 2.232(3)
In1 Cl1 2.4381(14)
In1 Cl2 2.4535(14)
In1 Cl3 2.4658(13)

loop_
_geom_hbond_atom_site_label_D
_geom_hbond_atom_site_label_H
_geom_hbond_atom_site_label_A
_geom_hbond_site_symmetry_A
_geom_hbond_distance_DH
_geom_hbond_distance_HA
_geom_hbond_distance_DA
_geom_hbond_angle_DHA
_geom_hbond_publ_flag
C11 H11C Cl2 6_545 0.96 2.74 3.499(8) 137 yes

loop_
_geom_torsion_atom_site_label_1
_geom_torsion_atom_site_label_2
_geom_torsion_atom_site_label_3
_geom_torsion_atom_site_label_4
_geom_torsion
N1 C1 C2 C3 -0.7(9)
C1 C2 C3 C4 -0.6(8)
C2 C3 C4 C5 -0.9(8)
C3 C4 C5 N1 3.8(8)
C3 C4 C5 N2 -176.7(5)
N3 C6 C7 C8 -4.3(8)
N2 C6 C7 C8 175.6(5)
C6 C7 C8 C9 0.1(8)
C7 C8 C9 C10 1.7(8)
C8 C9 C10 N3 0.5(8)
C4 C5 N1 C1 -5.0(7)
N2 C5 N1 C1 175.5(4)
C4 C5 N1 In1 165.3(4)
N2 C5 N1 In1 -14.3(6)
C2 C1 N1 C5 3.5(8)
C2 C1 N1 In1 -167.6(4)
N3 C6 N2 C5 35.4(8)
C7 C6 N2 C5 -144.5(5)
N1 C5 N2 C6 -32.5(7)
C4 C5 N2 C6 147.9(5)
N2 C6 N3 C10 -173.5(4)
C7 C6 N3 C10 6.4(7)
N2 C6 N3 In1 9.6(6)
C7 C6 N3 In1 -170.5(3)
C9 C10 N3 C6 -4.5(7)
C9 C10 N3 In1 172.6(4)
S1 O1 In1 N3 -128.7(2)
S1 O1 In1 N1 -48.6(2)
S1 O1 In1 Cl1 138.0(2)
S1 O1 In1 Cl2 43.1(2)
C6 N3 In1 O1 53.4(4)
C10 N3 In1 O1 -123.6(3)
C6 N3 In1 N1 -32.9(4)
C10 N3 In1 N1 150.2(4)
C6 N3 In1 Cl1 142.3(4)
C10 N3 In1 Cl1 -34.6(3)
C6 N3 In1 Cl2 5.6(8)
C10 N3 In1 Cl2 -171.3(4)
C6 N3 In1 Cl3 -121.2(4)
C10 N3 In1 Cl3 61.9(3)
C5 N1 In1 O1 -48.7(4)
C1 N1 In1 O1 121.6(4)
C5 N1 In1 N3 35.3(4)
C1 N1 In1 N3 -154.3(4)
C5 N1 In1 Cl2 -137.7(4)
C1 N1 In1 Cl2 32.6(4)
C5 N1 In1 Cl3 126.4(4)
C1 N1 In1 Cl3 -63.2(4)
In1 O1 S1 C12 153.0(3)
In1 O1 S1 C11 -103.7(3)
